data_7034283
loop_
_publ_author_name
'Jiang, Yuan'
'Qin, Lei'
'Li, Guanghua'
'Abbas, Ghulam'
'Cao, Yaqun'
'Wu, Gang'
'Han, Tian'
'Zheng, Yan-Zhen'
'Qiu, Shilun'

_publ_section_title
;
 Self-assembly of linear [Mn(II)2Mn(III)] units with end-on azido bridges:
 the construction of a ferromagnetic chain using ST = 7 high-spin trimers.
;
_journal_issue 11
_journal_name_full 'Dalton transactions (Cambridge, England : 2003)'
_journal_page_first 5205
_journal_page_last 5210
_journal_paper_doi 10.1039/c4dt02533d
_journal_volume 44
_journal_year 2015
_chemical_formula_moiety 'C35 H46 Br4 Mn3 N5 O8'
_chemical_formula_sum 'C35 H46 Br4 Mn3 N5 O8'
_chemical_formula_weight 1149.23
_chemical_melting_point ?
_chemical_name_systematic
; 
 ? 
;
_space_group_IT_number 2
_symmetry_cell_setting triclinic
_symmetry_space_group_name_Hall '-P 1'
_symmetry_space_group_name_H-M 'P -1'
_atom_sites_solution_hydrogens geom
_atom_sites_solution_primary direct
_atom_sites_solution_secondary difmap
_audit_block_doi 10.5517/cc137cnc
_audit_creation_method SHELXL-97
_audit_update_record
;
2015-01-21 deposited with the CCDC.
2015-02-13 downloaded from the CCDC.
;
_cell_angle_alpha 73.30(3)
_cell_angle_beta 75.79(3)
_cell_angle_gamma 73.84(3)
_cell_formula_units_Z 1
_cell_length_a 8.5966(17)
_cell_length_b 11.893(2)
_cell_length_c 12.358(3)
_cell_measurement_reflns_used 5186
_cell_measurement_temperature 293(2)
_cell_measurement_theta_max 27.48
_cell_measurement_theta_min 3.31
_cell_volume 1143.4(5)
_computing_cell_refinement Process-auto
_computing_data_collection Process-auto
_computing_data_reduction Process-auto
_computing_molecular_graphics 'Diamond 3.2'
_computing_publication_material 'Diamond 3.2'
_computing_structure_refinement 'SHELXL-97 (Sheldrick, 1997)'
_computing_structure_solution 'SHELXS-97 (Sheldrick, 1990)'
_diffrn_ambient_temperature 293(2)
_diffrn_detector_area_resol_mean 10.0
_diffrn_measured_fraction_theta_full 0.986
_diffrn_measured_fraction_theta_max 0.986
_diffrn_measurement_device_type 'Rigaku RAXIS-RAPID'
_diffrn_measurement_method omega-scan
_diffrn_radiation_monochromator graphite
_diffrn_radiation_source 'fine-focus sealed tube'
_diffrn_radiation_type MoK\a
_diffrn_radiation_wavelength 0.71073
_diffrn_reflns_av_R_equivalents 0.0659
_diffrn_reflns_av_sigmaI/netI 0.1190
_diffrn_reflns_limit_h_max 11
_diffrn_reflns_limit_h_min -11
_diffrn_reflns_limit_k_max 15
_diffrn_reflns_limit_k_min -14
_diffrn_reflns_limit_l_max 15
_diffrn_reflns_limit_l_min -15
_diffrn_reflns_number 11366
_diffrn_reflns_theta_full 27.48
_diffrn_reflns_theta_max 27.48
_diffrn_reflns_theta_min 3.31
_diffrn_standards_decay_% 0
_diffrn_standards_interval_count 0
_diffrn_standards_interval_time 0
_diffrn_standards_number 0
_exptl_absorpt_coefficient_mu 4.360
_exptl_absorpt_correction_T_max 0.4816
_exptl_absorpt_correction_T_min 0.3541
_exptl_absorpt_correction_type empirical
_exptl_absorpt_process_details Process-auto
_exptl_crystal_colour brown
_exptl_crystal_density_diffrn 1.669
_exptl_crystal_density_meas ?
_exptl_crystal_density_method 'not measured'
_exptl_crystal_description block
_exptl_crystal_F_000 570
_exptl_crystal_size_max 0.24
_exptl_crystal_size_mid 0.20
_exptl_crystal_size_min 0.17
_refine_diff_density_max 1.219
_refine_diff_density_min -0.715
_refine_diff_density_rms 0.153
_refine_ls_extinction_method none
_refine_ls_goodness_of_fit_ref 1.026
_refine_ls_hydrogen_treatment constr
_refine_ls_matrix_type full
_refine_ls_number_parameters 263
_refine_ls_number_reflns 5186
_refine_ls_number_restraints 14
_refine_ls_restrained_S_all 1.027
_refine_ls_R_factor_all 0.1080
_refine_ls_R_factor_gt 0.0653
_refine_ls_shift/su_max 0.000
_refine_ls_shift/su_mean 0.000
_refine_ls_structure_factor_coef Fsqd
_refine_ls_weighting_details 'calc w=1/[\s^2^(Fo^2^)+(0.1305P)^2^+0.3663P] where P=(Fo^2^+2Fc^2^)/3'
_refine_ls_weighting_scheme calc
_refine_ls_wR_factor_gt 0.1936
_refine_ls_wR_factor_ref 0.2250
_reflns_number_gt 3310
_reflns_number_total 5186
_reflns_threshold_expression >2sigma(I)
_cod_data_source_file c4dt02533d2.cif
_cod_data_source_block sad
_cod_depositor_comments
;
The following automatic conversions were performed:

'_chemical_melting_point' value 'not measured' was changed to '?' -
the value is undefined or not given.

'_exptl_crystal_density_meas' value 'none' was changed to '?' - the
value is perceived as not measured.

Automatic conversion script
Id: cif_fix_values 3086 2015-02-26 13:12:21Z robertas 
;
_cod_original_cell_volume 1143.4(4)
_cod_original_sg_symbol_H-M p-1
_cod_database_code 7034283

loop_
_symmetry_equiv_pos_as_xyz
'x, y, z'
'-x, -y, -z'

loop_
_atom_site_label
_atom_site_type_symbol
_atom_site_fract_x
_atom_site_fract_y
_atom_site_fract_z
_atom_site_U_iso_or_equiv
_atom_site_adp_type
_atom_site_occupancy
_atom_site_symmetry_multiplicity
_atom_site_calc_flag
_atom_site_refinement_flags
_atom_site_disorder_assembly
_atom_site_disorder_group
Mn1 Mn 0.0000 0.0000 0.5000 0.0369(4) Uani 1 2 d S . .
Mn2 Mn 0.33051(12) -0.05285(9) 0.59855(9) 0.0390(3) Uani 1 1 d . . .
Br1 Br 0.18311(9) -0.05881(7) 0.28503(7) 0.0549(3) Uani 1 1 d . . .
Br2 Br 0.47955(9) -0.25102(7) 0.72529(7) 0.0552(3) Uani 1 1 d . . .
O1 O 0.1361(5) -0.1312(4) 0.5862(4) 0.0358(10) Uani 1 1 d . . .
O2 O -0.1558(5) -0.0847(4) 0.4994(4) 0.0400(11) Uani 1 1 d . . .
O3 O 0.1874(7) 0.0206(5) 0.7459(5) 0.0590(14) Uani 1 1 d . . .
H3 H 0.0993 0.0853 0.7304 0.100 Uiso 1 1 calc . . .
N1 N -0.1314(7) -0.2480(5) 0.7197(5) 0.0423(13) Uani 1 1 d . . .
H1A H -0.2345 -0.2531 0.7215 0.100 Uiso 1 1 calc . . .
H1B H -0.1351 -0.1707 0.7164 0.100 Uiso 1 1 calc . . .
N2 N 0.5040(8) 0.0771(6) 0.5723(6) 0.0621(17) Uani 0.50 1 d PD . 1
O5 O 0.5040(8) 0.0771(6) 0.5723(6) 0.0621(17) Uani 0.50 1 d P . 2
N3 N 0.4542(12) 0.1714(11) 0.5966(10) 0.049(3) Uani 0.50 1 d PD A 1
N4 N 0.422(2) 0.2631(17) 0.6164(16) 0.079(5) Uani 0.50 1 d PD A 1
C1 C -0.0263(8) -0.2779(6) 0.6108(6) 0.0398(15) Uani 1 1 d . . .
H1 H -0.0135 -0.3642 0.6183 0.100 Uiso 1 1 calc . . .
C2 C 0.1444(8) -0.2548(6) 0.5901(7) 0.0427(16) Uani 1 1 d . . .
H2A H 0.2017 -0.3072 0.6511 0.100 Uiso 1 1 calc . . .
H2B H 0.2063 -0.2736 0.5180 0.100 Uiso 1 1 calc . . .
C3 C -0.1177(8) -0.2107(6) 0.5132(6) 0.0418(16) Uani 1 1 d . . .
H3A H -0.0512 -0.2302 0.4426 0.100 Uiso 1 1 calc . . .
H3B H -0.2190 -0.2375 0.5270 0.100 Uiso 1 1 calc . . .
C4 C -0.0789(9) -0.3257(7) 0.8342(6) 0.0469(17) Uani 1 1 d . . .
H4 H 0.0211 -0.3086 0.8444 0.100 Uiso 1 1 calc . . .
C5 C -0.0591(9) -0.4566(7) 0.8463(7) 0.0490(18) Uani 1 1 d . . .
C6 C 0.0572(10) -0.5366(7) 0.7889(8) 0.059(2) Uani 1 1 d . . .
H6 H 0.1416 -0.5101 0.7324 0.100 Uiso 1 1 calc . . .
C7 C 0.0472(12) -0.6574(8) 0.8163(9) 0.073(3) Uani 1 1 d . . .
H7 H 0.1261 -0.7114 0.7785 0.100 Uiso 1 1 calc . . .
C8 C -0.0795(14) -0.6968(9) 0.8992(10) 0.082(3) Uani 1 1 d . . .
H8 H -0.0883 -0.7760 0.9127 0.100 Uiso 1 1 calc . . .
C9 C -0.1939(11) -0.6209(8) 0.9626(8) 0.065(2) Uani 1 1 d . . .
H9 H -0.2756 -0.6491 1.0206 0.100 Uiso 1 1 calc . . .
C10 C -0.1821(9) -0.4996(7) 0.9360(7) 0.0515(19) Uani 1 1 d . . .
C11 C -0.2806(9) -0.4018(7) 0.9875(7) 0.0507(18) Uani 1 1 d . . .
C12 C -0.4139(11) -0.3975(9) 1.0759(8) 0.065(2) Uani 1 1 d . . .
H12 H -0.4556 -0.4656 1.1139 0.100 Uiso 1 1 calc . . .
C13 C -0.4839(12) -0.2891(10) 1.1064(9) 0.076(3) Uani 1 1 d . . .
H13 H -0.5735 -0.2843 1.1663 0.100 Uiso 1 1 calc . . .
C14 C -0.4234(13) -0.1882(10) 1.0498(9) 0.074(3) Uani 1 1 d . . .
H14 H -0.4738 -0.1166 1.0726 0.100 Uiso 1 1 calc . . .
C15 C -0.2949(12) -0.1889(8) 0.9630(8) 0.064(2) Uani 1 1 d . . .
H15 H -0.2555 -0.1197 0.9257 0.100 Uiso 1 1 calc . . .
C16 C -0.2219(10) -0.2982(8) 0.9306(7) 0.055(2) Uani 1 1 d . . .
C17 C 0.2111(17) -0.0173(11) 0.8616(10) 0.101(4) Uani 1 1 d . . .
H17A H 0.1263 0.0307 0.9069 0.100 Uiso 1 1 calc . . .
H17B H 0.3167 -0.0076 0.8653 0.100 Uiso 1 1 calc . . .
H17C H 0.2062 -0.1005 0.8909 0.100 Uiso 1 1 calc . . .
O4 O 0.191(2) 0.4906(15) 0.4865(16) 0.110(4) Uani 0.50 1 d PU . .
H4A H 0.1445 0.4445 0.4751 0.100 Uiso 0.50 1 calc P . .
C18 C 0.300(3) 0.531(2) 0.386(2) 0.110(4) Uani 0.50 1 d PU . .
H18A H 0.2553 0.6134 0.3515 0.100 Uiso 0.50 1 calc PR . .
H18B H 0.3131 0.4823 0.3322 0.100 Uiso 0.50 1 calc PR . .
H18C H 0.4045 0.5235 0.4042 0.100 Uiso 0.50 1 calc PR . .

loop_
_atom_site_aniso_label
_atom_site_aniso_U_11
_atom_site_aniso_U_22
_atom_site_aniso_U_33
_atom_site_aniso_U_23
_atom_site_aniso_U_13
_atom_site_aniso_U_12
Mn1 0.0262(7) 0.0363(7) 0.0464(9) -0.0040(6) -0.0111(6) -0.0064(5)
Mn2 0.0263(5) 0.0441(6) 0.0444(6) -0.0058(4) -0.0078(4) -0.0076(4)
Br1 0.0421(4) 0.0617(5) 0.0586(5) -0.0195(4) -0.0023(4) -0.0085(3)
Br2 0.0374(4) 0.0551(5) 0.0632(6) 0.0057(4) -0.0157(4) -0.0093(3)
O1 0.027(2) 0.033(2) 0.046(3) -0.0058(19) -0.0091(19) -0.0046(17)
O2 0.032(2) 0.037(2) 0.050(3) -0.005(2) -0.012(2) -0.0083(19)
O3 0.051(3) 0.076(4) 0.051(3) -0.018(3) -0.010(3) -0.011(3)
N1 0.036(3) 0.049(3) 0.042(3) -0.004(3) -0.008(2) -0.015(3)
N2 0.044(3) 0.052(4) 0.069(4) -0.005(3) 0.007(3) -0.001(3)
O5 0.044(3) 0.052(4) 0.069(4) -0.005(3) 0.007(3) -0.001(3)
N3 0.017(5) 0.077(10) 0.043(7) 0.013(7) -0.012(5) -0.019(6)
N4 0.065(10) 0.116(14) 0.082(12) -0.061(11) -0.003(9) -0.032(10)
C1 0.038(3) 0.036(3) 0.045(4) -0.002(3) -0.013(3) -0.011(3)
C2 0.033(3) 0.037(4) 0.057(5) -0.008(3) -0.009(3) -0.008(3)
C3 0.040(4) 0.037(3) 0.044(4) -0.006(3) -0.008(3) -0.005(3)
C4 0.044(4) 0.060(4) 0.041(4) -0.005(3) -0.018(3) -0.016(3)
C5 0.038(4) 0.057(4) 0.047(4) -0.004(3) -0.017(3) -0.002(3)
C6 0.051(5) 0.048(4) 0.063(5) 0.000(4) -0.010(4) -0.003(4)
C7 0.065(6) 0.062(5) 0.070(6) -0.010(4) -0.003(5) 0.010(4)
C8 0.084(7) 0.061(5) 0.086(8) 0.002(5) -0.021(6) -0.006(5)
C9 0.057(5) 0.067(5) 0.059(5) 0.002(4) -0.016(4) -0.007(4)
C10 0.039(4) 0.066(5) 0.043(4) 0.004(4) -0.018(3) -0.009(3)
C11 0.045(4) 0.061(5) 0.043(4) -0.007(3) -0.012(3) -0.008(4)
C12 0.050(5) 0.077(6) 0.055(5) -0.005(4) -0.002(4) -0.012(4)
C13 0.061(6) 0.101(8) 0.060(6) -0.015(5) 0.001(5) -0.021(6)
C14 0.069(6) 0.091(7) 0.059(6) -0.027(5) -0.008(5) -0.006(5)
C15 0.074(6) 0.066(5) 0.059(6) -0.016(4) -0.016(5) -0.021(5)
C16 0.049(4) 0.078(6) 0.037(4) -0.005(4) -0.013(3) -0.016(4)
C17 0.128(11) 0.101(8) 0.073(8) -0.044(7) -0.028(7) 0.010(7)
O4 0.110(4) 0.110(4) 0.110(4) -0.0264(12) -0.0197(11) -0.0244(12)
C18 0.110(4) 0.110(4) 0.110(4) -0.0264(12) -0.0197(11) -0.0244(12)

loop_
_atom_type_symbol
_atom_type_description
_atom_type_scat_dispersion_real
_atom_type_scat_dispersion_imag
_atom_type_scat_source
C C 0.0033 0.0016 'International Tables Vol C Tables 4.2.6.8 and 6.1.1.4'
H H 0.0000 0.0000 'International Tables Vol C Tables 4.2.6.8 and 6.1.1.4'
N N 0.0061 0.0033 'International Tables Vol C Tables 4.2.6.8 and 6.1.1.4'
O O 0.0106 0.0060 'International Tables Vol C Tables 4.2.6.8 and 6.1.1.4'
Mn Mn 0.3368 0.7283 'International Tables Vol C Tables 4.2.6.8 and 6.1.1.4'
Br Br -0.2901 2.4595 'International Tables Vol C Tables 4.2.6.8 and 6.1.1.4'

loop_
_geom_angle_atom_site_label_1
_geom_angle_atom_site_label_2
_geom_angle_atom_site_label_3
_geom_angle
_geom_angle_site_symmetry_1
_geom_angle_site_symmetry_3
O2 Mn1 O2 180.00(19) . 2_556
O2 Mn1 O1 83.45(18) . 2_556
O2 Mn1 O1 96.55(18) 2_556 2_556
O2 Mn1 O1 96.55(18) . .
O2 Mn1 O1 83.45(18) 2_556 .
O1 Mn1 O1 180.0(3) 2_556 .
O2 Mn1 Br1 90.79(15) . 2_556
O2 Mn1 Br1 89.21(15) 2_556 2_556
O1 Mn1 Br1 91.90(14) 2_556 2_556
O1 Mn1 Br1 88.10(14) . 2_556
O2 Mn1 Br1 89.21(15) . .
O2 Mn1 Br1 90.79(15) 2_556 .
O1 Mn1 Br1 88.10(14) 2_556 .
O1 Mn1 Br1 91.90(14) . .
Br1 Mn1 Br1 180.0 2_556 .
O2 Mn1 Mn2 41.80(13) . 2_556
O2 Mn1 Mn2 138.20(13) 2_556 2_556
O1 Mn1 Mn2 41.64(12) 2_556 2_556
O1 Mn1 Mn2 138.36(12) . 2_556
Br1 Mn1 Mn2 91.85(3) 2_556 2_556
Br1 Mn1 Mn2 88.15(3) . 2_556
O2 Mn1 Mn2 138.20(13) . .
O2 Mn1 Mn2 41.80(13) 2_556 .
O1 Mn1 Mn2 138.36(12) 2_556 .
O1 Mn1 Mn2 41.64(12) . .
Br1 Mn1 Mn2 88.15(3) 2_556 .
Br1 Mn1 Mn2 91.85(3) . .
Mn2 Mn1 Mn2 180.0 2_556 .
O1 Mn2 O2 70.34(16) . 2_556
O1 Mn2 O3 94.19(19) . .
O2 Mn2 O3 85.3(2) 2_556 .
O1 Mn2 O5 97.3(2) . 2_656
O2 Mn2 O5 87.9(2) 2_556 2_656
O3 Mn2 O5 163.9(2) . 2_656
O1 Mn2 N2 97.3(2) . 2_656
O2 Mn2 N2 87.9(2) 2_556 2_656
O3 Mn2 N2 163.9(2) . 2_656
O5 Mn2 N2 0.0(4) 2_656 2_656
O1 Mn2 N2 163.4(2) . .
O2 Mn2 N2 93.38(19) 2_556 .
O3 Mn2 N2 87.2(2) . .
O5 Mn2 N2 78.6(3) 2_656 .
N2 Mn2 N2 78.6(3) 2_656 .
O1 Mn2 Br2 94.30(12) . .
O2 Mn2 Br2 164.50(12) 2_556 .
O3 Mn2 Br2 94.05(16) . .
O5 Mn2 Br2 96.34(16) 2_656 .
N2 Mn2 Br2 96.34(16) 2_656 .
N2 Mn2 Br2 102.07(17) . .
O1 Mn2 Mn1 35.19(11) . .
O2 Mn2 Mn1 35.15(11) 2_556 .
O3 Mn2 Mn1 89.66(15) . .
O5 Mn2 Mn1 93.20(18) 2_656 .
N2 Mn2 Mn1 93.20(18) 2_656 .
N2 Mn2 Mn1 128.47(17) . .
Br2 Mn2 Mn1 129.45(4) . .
C2 O1 Mn1 122.9(4) . .
C2 O1 Mn2 128.1(4) . .
Mn1 O1 Mn2 103.17(18) . .
C3 O2 Mn1 122.5(4) . .
C3 O2 Mn2 128.8(4) . 2_556
Mn1 O2 Mn2 103.05(19) . 2_556
C17 O3 Mn2 128.8(6) . .
C17 O3 H3 115.6 . .
Mn2 O3 H3 115.6 . .
C1 N1 C4 117.4(5) . .
C1 N1 H1A 108.0 . .
C4 N1 H1A 108.0 . .
C1 N1 H1B 108.0 . .
C4 N1 H1B 108.0 . .
H1A N1 H1B 107.2 . .
N3 N2 Mn2 122.9(7) . 2_656
N3 N2 Mn2 121.7(6) . .
Mn2 N2 Mn2 101.4(3) 2_656 .
N4 N3 N2 173.4(14) . .
N1 C1 C3 108.4(5) . .
N1 C1 C2 112.6(6) . .
C3 C1 C2 113.2(6) . .
N1 C1 H1 107.5 . .
C3 C1 H1 107.5 . .
C2 C1 H1 107.5 . .
O1 C2 C1 111.0(5) . .
O1 C2 H2A 109.4 . .
C1 C2 H2A 109.4 . .
O1 C2 H2B 109.4 . .
C1 C2 H2B 109.4 . .
H2A C2 H2B 108.0 . .
O2 C3 C1 113.1(6) . .
O2 C3 H3A 109.0 . .
C1 C3 H3A 109.0 . .
O2 C3 H3B 109.0 . .
C1 C3 H3B 109.0 . .
H3A C3 H3B 107.8 . .
C5 C4 C16 102.9(6) . .
C5 C4 N1 112.8(6) . .
C16 C4 N1 107.5(6) . .
C5 C4 H4 111.1 . .
C16 C4 H4 111.1 . .
N1 C4 H4 111.1 . .
C6 C5 C10 119.4(7) . .
C6 C5 C4 131.0(7) . .
C10 C5 C4 109.6(7) . .
C5 C6 C7 119.7(8) . .
C5 C6 H6 120.1 . .
C7 C6 H6 120.1 . .
C8 C7 C6 120.4(9) . .
C8 C7 H7 119.8 . .
C6 C7 H7 119.8 . .
C7 C8 C9 121.7(9) . .
C7 C8 H8 119.2 . .
C9 C8 H8 119.2 . .
C8 C9 C10 117.8(8) . .
C8 C9 H9 121.1 . .
C10 C9 H9 121.1 . .
C9 C10 C5 120.9(8) . .
C9 C10 C11 130.1(7) . .
C5 C10 C11 109.0(7) . .
C12 C11 C16 120.0(8) . .
C12 C11 C10 131.3(8) . .
C16 C11 C10 108.7(7) . .
C11 C12 C13 118.0(8) . .
C11 C12 H12 121.0 . .
C13 C12 H12 121.0 . .
C14 C13 C12 121.1(9) . .
C14 C13 H13 119.5 . .
C12 C13 H13 119.5 . .
C15 C14 C13 122.5(10) . .
C15 C14 H14 118.7 . .
C13 C14 H14 118.7 . .
C14 C15 C16 117.3(9) . .
C14 C15 H15 121.3 . .
C16 C15 H15 121.3 . .
C11 C16 C15 121.1(8) . .
C11 C16 C4 109.7(8) . .
C15 C16 C4 129.2(7) . .
O3 C17 H17A 109.5 . .
O3 C17 H17B 109.5 . .
H17A C17 H17B 109.5 . .
O3 C17 H17C 109.5 . .
H17A C17 H17C 109.5 . .
H17B C17 H17C 109.5 . .
C18 O4 H4A 109.5 . .
O4 C18 H18A 109.5 . .
O4 C18 H18B 109.5 . .
H18A C18 H18B 109.5 . .
O4 C18 H18C 109.5 . .
H18A C18 H18C 109.5 . .
H18B C18 H18C 109.5 . .

loop_
_geom_bond_atom_site_label_1
_geom_bond_atom_site_label_2
_geom_bond_distance
_geom_bond_site_symmetry_2
Mn1 O2 1.889(4) .
Mn1 O2 1.889(4) 2_556
Mn1 O1 1.892(4) 2_556
Mn1 O1 1.892(4) .
Mn1 Br1 2.9028(12) 2_556
Mn1 Br1 2.9028(12) .
Mn1 Mn2 3.1962(13) 2_556
Mn1 Mn2 3.1962(13) .
Mn2 O1 2.181(4) .
Mn2 O2 2.187(5) 2_556
Mn2 O3 2.192(6) .
Mn2 O5 2.283(7) 2_656
Mn2 N2 2.283(7) 2_656
Mn2 N2 2.340(7) .
Mn2 Br2 2.6140(16) .
O1 C2 1.440(8) .
O2 C3 1.411(8) .
O2 Mn2 2.187(5) 2_556
O3 C17 1.418(13) .
O3 H3 0.9300 .
N1 C1 1.502(10) .
N1 C4 1.546(9) .
N1 H1A 0.9000 .
N1 H1B 0.9000 .
N2 N3 1.181(13) .
N2 Mn2 2.283(7) 2_656
N3 N4 1.131(14) .
C1 C3 1.507(9) .
C1 C2 1.514(9) .
C1 H1 0.9800 .
C2 H2A 0.9700 .
C2 H2B 0.9700 .
C3 H3A 0.9700 .
C3 H3B 0.9700 .
C4 C5 1.486(11) .
C4 C16 1.522(11) .
C4 H4 0.9800 .
C5 C6 1.385(12) .
C5 C10 1.417(10) .
C6 C7 1.401(12) .
C6 H6 0.9300 .
C7 C8 1.384(14) .
C7 H7 0.9300 .
C8 C9 1.389(15) .
C8 H8 0.9300 .
C9 C10 1.412(12) .
C9 H9 0.9300 .
C10 C11 1.444(12) .
C11 C12 1.376(11) .
C11 C16 1.394(11) .
C12 C13 1.379(14) .
C12 H12 0.9300 .
C13 C14 1.373(14) .
C13 H13 0.9300 .
C14 C15 1.338(13) .
C14 H14 0.9300 .
C15 C16 1.401(13) .
C15 H15 0.9300 .
C17 H17A 0.9600 .
C17 H17B 0.9600 .
C17 H17C 0.9600 .
O4 C18 1.41(3) .
O4 H4A 0.8200 .
C18 H18A 0.9600 .
C18 H18B 0.9600 .
C18 H18C 0.9600 .

loop_
_geom_hbond_atom_site_label_D
_geom_hbond_atom_site_label_H
_geom_hbond_atom_site_label_A
_geom_hbond_distance_DH
_geom_hbond_distance_HA
_geom_hbond_distance_DA
_geom_hbond_angle_DHA
_geom_hbond_site_symmetry_A
O3 H3 Br1 0.93 2.59 3.192(5) 122.8 2_556
N1 H1A Br2 0.90 2.44 3.339(5) 175.8 1_455
N1 H1B Br1 0.90 2.64 3.535(6) 173.4 2_556
